data_2020523
loop_
_publ_author_name
'M\"uller, Thomas G.'
'Kraus, Florian'

_publ_section_title
;
 Crystal structure of Ag~2~(\m-SCN)~2~(NH~3~)~4~
;
_journal_coeditor_code WM5294
_journal_issue 7
_journal_name_full 'Acta Crystallographica Section E'
_journal_page_first 881
_journal_page_last 883
_journal_paper_doi 10.1107/S2056989016008823
_journal_volume 72
_journal_year 2016
_chemical_formula_iupac '[Ag2 (S C N)2 (N H3)4]'
_chemical_formula_sum 'C2 H12 Ag2 N6 S2'
_chemical_formula_weight 400.04
_chemical_name_systematic
;
Di-\m-thiocyanato-bis[diamminesilver(I)]
;
_space_group_crystal_system monoclinic
_space_group_IT_number 15
_space_group_name_Hall '-C 2yc'
_space_group_name_H-M_alt 'C 1 2/c 1'
_symmetry_space_group_name_Hall '-C 2yc'
_symmetry_space_group_name_H-M 'C 1 2/c 1'
_atom_sites_solution_hydrogens difmap
_audit_creation_method SHELXL-2014/7
_cell_angle_alpha 90
_cell_angle_beta 98.936(6)
_cell_angle_gamma 90
_cell_formula_units_Z 4
_cell_length_a 12.8263(9)
_cell_length_b 7.1879(3)
_cell_length_c 12.2478(9)
_cell_measurement_reflns_used 13119
_cell_measurement_temperature 100(2)
_cell_measurement_theta_max 35.15
_cell_measurement_theta_min 3.22
_cell_volume 1115.47(12)
_computing_cell_refinement
;
X-AREA (Stoe & Cie, 2011)
;
_computing_data_collection
;
X-AREA (Stoe & Cie, 2011)
;
_computing_data_reduction
;
X-RED32 (Stoe & Cie, 2009)
;
_computing_molecular_graphics
;
DIAMOND (Brandenburg, 2015)
;
_computing_publication_material
;
publCIF (Westrip, 2010)
;
_computing_structure_refinement
;
SHELXL2014 (Sheldrick, 2015<i>b</i>) and
<i>SHELXLE</i> (H\"ubschle <i>et al.</i>, 2011)
;
_computing_structure_solution
;
SHELXT (Sheldrick, 2015<i>a</i>)
;
_diffrn_ambient_temperature 100(2)
_diffrn_detector_area_resol_mean 6.67
_diffrn_measured_fraction_theta_full 0.986
_diffrn_measured_fraction_theta_max 0.992
_diffrn_measurement_device '2-circle goniometer'
_diffrn_measurement_device_type 'Stoe IPDS 2T'
_diffrn_measurement_method 'rotation method'
_diffrn_radiation_monochromator 'plane graphite'
_diffrn_radiation_type 'Mo K\a'
_diffrn_radiation_wavelength 0.71073
_diffrn_reflns_av_R_equivalents 0.0281
_diffrn_reflns_limit_h_max 18
_diffrn_reflns_limit_h_min -18
_diffrn_reflns_limit_k_max 9
_diffrn_reflns_limit_k_min -10
_diffrn_reflns_limit_l_max 17
_diffrn_reflns_limit_l_min -17
_diffrn_reflns_number 7257
_diffrn_reflns_theta_full 25.242
_diffrn_reflns_theta_max 30.503
_diffrn_reflns_theta_min 3.216
_exptl_absorpt_coefficient_mu 3.848
_exptl_absorpt_correction_T_max 0.9183
_exptl_absorpt_correction_T_min 0.7681
_exptl_absorpt_correction_type numerical
_exptl_absorpt_process_details
;
(<i>X-RED32</i> and <i>X-SHAPE</i>; Stoe & Cie, 2009)
;
_exptl_crystal_colour colorless
_exptl_crystal_density_diffrn 2.382
_exptl_crystal_description block
_exptl_crystal_F_000 768
_exptl_crystal_size_max 0.26
_exptl_crystal_size_mid 0.16
_exptl_crystal_size_min 0.14
_refine_diff_density_max 1.256
_refine_diff_density_min -1.818
_refine_ls_extinction_method none
_refine_ls_goodness_of_fit_ref 1.107
_refine_ls_hydrogen_treatment refall
_refine_ls_matrix_type full
_refine_ls_number_parameters 79
_refine_ls_number_reflns 1690
_refine_ls_number_restraints 0
_refine_ls_restrained_S_all 1.107
_refine_ls_R_factor_all 0.0315
_refine_ls_R_factor_gt 0.0289
_refine_ls_shift/su_max 0.000
_refine_ls_shift/su_mean 0.000
_refine_ls_structure_factor_coef Fsqd
_refine_ls_weighting_details 'w=1/[\s^2^(Fo^2^)+(0.0131P)^2^+6.0057P] where P=(Fo^2^+2Fc^2^)/3'
_refine_ls_weighting_scheme calc
_refine_ls_wR_factor_gt 0.0598
_refine_ls_wR_factor_ref 0.0610
_reflns_number_gt 1593
_reflns_number_total 1690
_reflns_threshold_expression 'I > 2\s(I)'
_cod_data_source_file wm5294sup1.cif
_cod_data_source_block I
_cod_depositor_comments 'Adding full bibliography for 2020523.cif.'
_cod_database_code 2020523
_cod_database_fobs_code 2020523
_shelx_space_group_comment
;
The symmetry employed for this shelxl refinement is uniquely defined
by the following loop, which should always be used as a source of
symmetry information in preference to the above space-group names.
They are only intended as comments.
;

loop_
_space_group_symop_operation_xyz
'x, y, z'
'-x, y, -z+1/2'
'x+1/2, y+1/2, z'
'-x+1/2, y+1/2, -z+1/2'
'-x, -y, -z'
'x, -y, z-1/2'
'-x+1/2, -y+1/2, -z'
'x+1/2, -y+1/2, z-1/2'

loop_
_atom_site_type_symbol
_atom_site_label
_atom_site_fract_x
_atom_site_fract_y
_atom_site_fract_z
_atom_site_U_iso_or_equiv
_atom_site_adp_type
_atom_site_calc_flag
_atom_site_occupancy
Ag Ag1 0.06012(2) 0.01303(3) 0.14990(3) 0.04102(10) Uani d 1
S S1 -0.13234(4) 0.10809(8) 0.10715(5) 0.01844(11) Uani d 1
N N1 -0.11243(17) 0.4982(3) 0.10139(18) 0.0226(4) Uani d 1
N N2 0.17384(18) 0.2371(3) 0.11205(19) 0.0217(4) Uani d 1
N N3 0.10144(16) -0.2907(3) 0.16630(18) 0.0189(4) Uani d 1
C C1 -0.11906(16) 0.3371(3) 0.10457(17) 0.0162(4) Uani d 1
H H2A 0.187(3) 0.315(6) 0.169(3) 0.037(10) Uiso d 1
H H2B 0.228(3) 0.181(7) 0.101(4) 0.050(12) Uiso d 1
H H2C 0.150(3) 0.311(5) 0.055(3) 0.034(9) Uiso d 1
H H3A 0.158(3) -0.322(5) 0.140(3) 0.029(9) Uiso d 1
H H3B 0.110(3) -0.331(5) 0.231(3) 0.033(9) Uiso d 1
H H3C 0.050(3) -0.355(6) 0.125(3) 0.039(10) Uiso d 1

loop_
_atom_site_aniso_label
_atom_site_aniso_U_11
_atom_site_aniso_U_22
_atom_site_aniso_U_33
_atom_site_aniso_U_12
_atom_site_aniso_U_13
_atom_site_aniso_U_23
Ag1 0.02898(12) 0.02005(11) 0.0765(2) 0.00256(8) 0.01589(11) 0.01630(11)
S1 0.0185(2) 0.0165(2) 0.0201(2) -0.00265(19) 0.00216(18) 0.00010(19)
N1 0.0216(9) 0.0201(10) 0.0247(10) 0.0003(7) -0.0008(7) -0.0002(8)
N2 0.0245(10) 0.0190(9) 0.0220(10) 0.0006(8) 0.0048(8) 0.0022(8)
N3 0.0177(9) 0.0204(9) 0.0191(9) 0.0000(7) 0.0045(7) 0.0008(7)
C1 0.0139(9) 0.0217(10) 0.0126(8) 0.0000(7) 0.0009(7) -0.0011(8)

loop_
_atom_type_symbol
_atom_type_description
_atom_type_scat_dispersion_real
_atom_type_scat_dispersion_imag
_atom_type_scat_source
C C 0.0033 0.0016 'International Tables Vol C Tables 4.2.6.8 and 6.1.1.4'
H H 0.0000 0.0000 'International Tables Vol C Tables 4.2.6.8 and 6.1.1.4'
N N 0.0061 0.0033 'International Tables Vol C Tables 4.2.6.8 and 6.1.1.4'
S S 0.1246 0.1234 'International Tables Vol C Tables 4.2.6.8 and 6.1.1.4'
Ag Ag -0.8971 1.1015 'International Tables Vol C Tables 4.2.6.8 and 6.1.1.4'

loop_
_geom_angle_atom_site_label_1
_geom_angle_atom_site_label_2
_geom_angle_atom_site_label_3
_geom_angle_site_symmetry_3
_geom_angle
N3 Ag1 N2 . 123.89(8)
N3 Ag1 S1 . 119.24(6)
N2 Ag1 S1 . 113.74(6)
N3 Ag1 Ag1 2 93.95(5)
N2 Ag1 Ag1 2 125.28(6)
S1 Ag1 Ag1 2 64.820(16)
C1 S1 Ag1 . 99.91(8)
Ag1 N2 H2A . 109(3)
Ag1 N2 H2B . 105(3)
H2A N2 H2B . 113(4)
Ag1 N2 H2C . 115(2)
H2A N2 H2C . 104(3)
H2B N2 H2C . 111(4)
Ag1 N3 H3A . 115(2)
Ag1 N3 H3B . 115(3)
H3A N3 H3B . 105(3)
Ag1 N3 H3C . 108(3)
H3A N3 H3C . 104(3)
H3B N3 H3C . 109(3)
N1 C1 S1 . 178.2(2)

loop_
_geom_bond_atom_site_label_1
_geom_bond_atom_site_label_2
_geom_bond_site_symmetry_2
_geom_bond_distance
Ag1 N3 . 2.248(2)
Ag1 N2 . 2.269(2)
Ag1 S1 . 2.5363(6)
Ag1 S1 2 3.0533(7)
Ag1 Ag1 2 3.0927(6)
S1 C1 . 1.656(2)
N1 C1 . 1.162(3)
N2 H2A . 0.89(4)
N2 H2B . 0.83(5)
N2 H2C . 0.89(4)
N3 H3A . 0.87(4)
N3 H3B . 0.83(4)
N3 H3C . 0.90(4)

loop_
_geom_hbond_atom_site_label_D
_geom_hbond_atom_site_label_H
_geom_hbond_atom_site_label_A
_geom_hbond_site_symmetry_A
_geom_hbond_distance_DH
_geom_hbond_distance_HA
_geom_hbond_distance_DA
_geom_hbond_angle_DHA
N2 H2C N1 5_565 0.89(4) 2.34(4) 3.230(3) 171(3)
N2 H2B N1 3_545 0.83(5) 2.43(5) 3.255(3) 170(4)
N3 H3C N1 1_545 0.90(4) 2.31(4) 3.128(3) 151(3)
N3 H3B N1 2_545 0.83(4) 2.39(4) 3.208(3) 168(4)
N3 H3A S1 3_545 0.87(4) 2.82(4) 3.672(2) 166(3)
